data_7215193
loop_
_publ_author_name
'Patil, Komal M.'
'Cameron, Scott A.'
'Moratti, Stephen C.'
'Hanton, Lyall R.'

_publ_section_title
;
 Effect of anion on Ag(i) meso-helical chains formed with
 4,4&#x2032;-dipyridyl ketone: solvent versus anion bridging and anion
 effects on the strength of ligand binding
;
_journal_issue 21
_journal_name_full CrystEngComm
_journal_page_first 4587
_journal_paper_doi 10.1039/c4ce00155a
_journal_volume 16
_journal_year 2014
_chemical_formula_sum 'C22 H18 Ag2 Cl2 N4 O11'
_chemical_formula_weight 801.04
_chemical_name_systematic
;
 ?
;
_space_group_IT_number 15
_symmetry_cell_setting monoclinic
_symmetry_space_group_name_Hall '-C 2yc'
_symmetry_space_group_name_H-M 'C 1 2/c 1'
_atom_sites_solution_hydrogens geom
_atom_sites_solution_primary direct
_atom_sites_solution_secondary difmap
_audit_creation_method SHELXL-97
_cell_angle_alpha 90.000
_cell_angle_beta 102.7935(18)
_cell_angle_gamma 90.000
_cell_formula_units_Z 4
_cell_length_a 12.4586(5)
_cell_length_b 9.8846(4)
_cell_length_c 21.2874(9)
_cell_measurement_reflns_used 9878
_cell_measurement_temperature 90(2)
_cell_measurement_theta_max 36.79
_cell_measurement_theta_min 3.35
_cell_volume 2556.43(18)
_computing_cell_refinement 'Bruker SMART'
_computing_data_collection 'Bruker SMART'
_computing_data_reduction 'Bruker SAINT'
_computing_molecular_graphics 'Bruker SHELXTL'
_computing_publication_material 'Bruker SHELXTL'
_computing_structure_refinement 'SHELXL-97 (Sheldrick, 2008)'
_computing_structure_solution 'SIR97 (Altomare et al., 1999)'
_diffrn_ambient_temperature 90(2)
_diffrn_measured_fraction_theta_full 0.997
_diffrn_measured_fraction_theta_max 0.997
_diffrn_measurement_device_type 'Bruker APEX-II CCD'
_diffrn_measurement_method '\f and \w scans'
_diffrn_radiation_monochromator graphite
_diffrn_radiation_source 'fine-focus sealed tube'
_diffrn_radiation_type MoK\a
_diffrn_radiation_wavelength 0.71069
_diffrn_reflns_av_R_equivalents 0.0325
_diffrn_reflns_av_sigmaI/netI 0.0217
_diffrn_reflns_limit_h_max 20
_diffrn_reflns_limit_h_min -20
_diffrn_reflns_limit_k_max 16
_diffrn_reflns_limit_k_min -16
_diffrn_reflns_limit_l_max 35
_diffrn_reflns_limit_l_min -35
_diffrn_reflns_number 39118
_diffrn_reflns_theta_full 36.89
_diffrn_reflns_theta_max 36.89
_diffrn_reflns_theta_min 1.96
_diffrn_standards_number 0
_exptl_absorpt_coefficient_mu 1.811
_exptl_absorpt_correction_T_max 0.7472
_exptl_absorpt_correction_T_min 0.6863
_exptl_absorpt_correction_type multi-scan
_exptl_absorpt_process_details 'SADABS (Bruker, 2004)'
_exptl_crystal_colour colourless
_exptl_crystal_density_diffrn 2.081
_exptl_crystal_density_method 'not measured'
_exptl_crystal_description block
_exptl_crystal_F_000 1576
_exptl_crystal_size_max 0.29
_exptl_crystal_size_mid 0.20
_exptl_crystal_size_min 0.16
_refine_diff_density_max 1.573
_refine_diff_density_min -1.687
_refine_diff_density_rms 0.389
_refine_ls_extinction_method none
_refine_ls_goodness_of_fit_ref 1.209
_refine_ls_hydrogen_treatment mixed
_refine_ls_matrix_type full
_refine_ls_number_parameters 189
_refine_ls_number_reflns 6449
_refine_ls_number_restraints 0
_refine_ls_restrained_S_all 1.209
_refine_ls_R_factor_all 0.0367
_refine_ls_R_factor_gt 0.0285
_refine_ls_shift/su_max 0.002
_refine_ls_shift/su_mean 0.000
_refine_ls_structure_factor_coef Fsqd
_refine_ls_weighting_details 'calc w=1/[\s^2^(Fo^2^)+(0.0750P)^2^+1.9767P] where P=(Fo^2^+2Fc^2^)/3'
_refine_ls_weighting_scheme calc
_refine_ls_wR_factor_gt 0.0923
_refine_ls_wR_factor_ref 0.1269
_reflns_number_gt 5860
_reflns_number_total 6449
_reflns_threshold_expression >2\s(I)
_cod_data_source_file c4ce00155a2.cif
_cod_data_source_block Complex_2(kp03_11c)
_cod_depositor_comments
;
The following automatic conversions were performed:

'_symmetry_cell_setting' value 'Monoclinic' changed to 'monoclinic'
according to
/usr/data/users/saulius/crontab/automatic-downloads/rss-feeds/RSC/lib/dictionaries/cif_core.dic
dictionary named 'cif_core.dic' version 2.4.2 from 2011-04-26.

Automatic conversion script
Id: cif_fix_values 2281 2013-09-26 08:29:07Z andrius 

 Adding full bibliography for 7215192--7215200.cif.
;
_cod_original_cell_volume 2556.6(18)
_cod_original_sg_symbol_H-M C2/c
_cod_database_code 7215193

loop_
_symmetry_equiv_pos_as_xyz
'x, y, z'
'-x, y, -z+1/2'
'x+1/2, y+1/2, z'
'-x+1/2, y+1/2, -z+1/2'
'-x, -y, -z'
'x, -y, z-1/2'
'-x+1/2, -y+1/2, -z'
'x+1/2, -y+1/2, z-1/2'

loop_
_atom_site_label
_atom_site_type_symbol
_atom_site_fract_x
_atom_site_fract_y
_atom_site_fract_z
_atom_site_U_iso_or_equiv
_atom_site_adp_type
_atom_site_occupancy
_atom_site_symmetry_multiplicity
_atom_site_calc_flag
_atom_site_refinement_flags
C1 C 0.70164(14) -0.27034(18) 0.35442(8) 0.0150(3) Uani 1 1 d .
H1 H 0.6713 -0.1858 0.3587 0.018 Uiso 1 1 calc R
C2 C 0.65774(13) -0.34730(17) 0.30045(8) 0.0134(2) Uani 1 1 d .
H2 H 0.5987 -0.3151 0.2693 0.016 Uiso 1 1 calc R
C3 C 0.70342(13) -0.47375(17) 0.29352(8) 0.0131(2) Uani 1 1 d .
C4 C 0.79217(15) -0.51716(19) 0.34125(9) 0.0175(3) Uani 1 1 d .
H4 H 0.8251 -0.6004 0.3377 0.021 Uiso 1 1 calc R
C5 C 0.83074(15) -0.43467(19) 0.39397(9) 0.0172(3) Uani 1 1 d .
H5 H 0.8896 -0.4645 0.4259 0.021 Uiso 1 1 calc R
C6 C 0.65559(14) -0.56951(17) 0.23975(8) 0.0137(3) Uani 1 1 d .
C7 C 0.59383(13) -0.51376(17) 0.17670(8) 0.0128(2) Uani 1 1 d .
C8 C 0.50548(14) -0.58722(17) 0.14074(8) 0.0145(3) Uani 1 1 d .
H8 H 0.4874 -0.6718 0.1545 0.017 Uiso 1 1 calc R
C9 C 0.44537(15) -0.53120(18) 0.08405(8) 0.0150(3) Uani 1 1 d .
H9 H 0.3855 -0.5789 0.0604 0.018 Uiso 1 1 calc R
C10 C 0.55996(15) -0.34327(18) 0.09464(8) 0.0151(3) Uani 1 1 d .
H10 H 0.5800 -0.2624 0.0780 0.018 Uiso 1 1 calc R
C11 C 0.62328(14) -0.39132(18) 0.15233(8) 0.0140(3) Uani 1 1 d .
H11 H 0.6841 -0.3430 0.1743 0.017 Uiso 1 1 calc R
N1 N 0.78631(14) -0.31315(15) 0.40076(8) 0.0154(3) Uani 1 1 d .
N2 N 0.47053(13) -0.40964(16) 0.06182(7) 0.0145(2) Uani 1 1 d .
O1 O 0.66436(15) -0.69122(13) 0.24847(8) 0.0196(3) Uani 1 1 d .
O2 O 1.0000 -0.4264(3) 0.7500 0.0346(6) Uani 1 2 d S
H2A H 0.972(4) -0.450(4) 0.720(2) 0.041 Uiso 1 1 d .
O11 O 0.75247(13) -0.54273(19) 0.53887(9) 0.0264(3) Uani 1 1 d .
O12 O 0.92374(14) -0.43143(15) 0.56026(9) 0.0232(3) Uani 1 1 d .
O13 O 0.88380(15) -0.59105(19) 0.63429(8) 0.0262(3) Uani 1 1 d .
O14 O 0.91312(15) -0.66341(17) 0.53377(9) 0.0252(3) Uani 1 1 d .
Cl1 Cl 0.86827(3) -0.55823(4) 0.56664(2) 0.01469(8) Uani 1 1 d .
Ag1 Ag 0.865966(12) -0.191435(14) 0.481217(6) 0.01713(6) Uani 1 1 d .

loop_
_atom_site_aniso_label
_atom_site_aniso_U_11
_atom_site_aniso_U_22
_atom_site_aniso_U_33
_atom_site_aniso_U_23
_atom_site_aniso_U_13
_atom_site_aniso_U_12
C1 0.0156(6) 0.0159(7) 0.0121(6) -0.0022(5) 0.0003(5) 0.0018(5)
C2 0.0122(6) 0.0148(6) 0.0120(6) -0.0009(5) 0.0000(5) 0.0011(5)
C3 0.0135(6) 0.0137(6) 0.0110(6) -0.0008(5) 0.0004(5) 0.0013(5)
C4 0.0174(7) 0.0175(7) 0.0150(7) -0.0018(5) -0.0020(5) 0.0050(5)
C5 0.0152(7) 0.0202(7) 0.0138(7) -0.0011(6) -0.0022(5) 0.0027(5)
C6 0.0144(6) 0.0148(6) 0.0107(6) -0.0004(5) -0.0002(5) 0.0017(5)
C7 0.0143(6) 0.0126(6) 0.0103(6) 0.0000(5) 0.0004(5) 0.0011(5)
C8 0.0166(6) 0.0132(6) 0.0122(6) -0.0009(5) 0.0001(5) -0.0009(5)
C9 0.0169(6) 0.0139(6) 0.0121(6) -0.0009(5) -0.0010(5) 0.0004(5)
C10 0.0172(7) 0.0149(6) 0.0116(6) 0.0010(5) 0.0001(5) -0.0008(5)
C11 0.0139(6) 0.0153(6) 0.0118(6) 0.0002(5) 0.0005(5) -0.0005(5)
N1 0.0155(6) 0.0185(6) 0.0107(6) -0.0006(4) -0.0003(5) 0.0003(4)
N2 0.0171(6) 0.0149(6) 0.0102(5) -0.0009(4) 0.0003(4) 0.0016(5)
O1 0.0263(7) 0.0132(6) 0.0165(6) 0.0002(4) -0.0010(5) 0.0034(4)
O2 0.0427(16) 0.0290(12) 0.0274(12) 0.000 -0.0023(11) 0.000
O11 0.0157(6) 0.0309(8) 0.0290(8) 0.0036(6) -0.0028(5) 0.0033(5)
O12 0.0234(7) 0.0143(6) 0.0328(8) 0.0010(5) 0.0078(6) -0.0018(5)
O13 0.0314(8) 0.0316(8) 0.0147(6) 0.0055(6) 0.0029(5) 0.0027(6)
O14 0.0304(8) 0.0186(6) 0.0273(8) -0.0064(6) 0.0080(6) 0.0040(6)
Cl1 0.01488(16) 0.01486(16) 0.01357(16) 0.00137(12) 0.00154(12) 0.00224(11)
Ag1 0.01990(8) 0.01835(8) 0.01077(8) -0.00200(4) -0.00169(5) -0.00345(4)

loop_
_atom_type_symbol
_atom_type_description
_atom_type_scat_dispersion_real
_atom_type_scat_dispersion_imag
_atom_type_scat_source
C C 0.0033 0.0016 'International Tables Vol C Tables 4.2.6.8 and 6.1.1.4'
H H 0.0000 0.0000 'International Tables Vol C Tables 4.2.6.8 and 6.1.1.4'
N N 0.0061 0.0033 'International Tables Vol C Tables 4.2.6.8 and 6.1.1.4'
O O 0.0106 0.0060 'International Tables Vol C Tables 4.2.6.8 and 6.1.1.4'
Cl Cl 0.1484 0.1585 'International Tables Vol C Tables 4.2.6.8 and 6.1.1.4'
Ag Ag -0.8971 1.1015 'International Tables Vol C Tables 4.2.6.8 and 6.1.1.4'

loop_
_geom_angle_atom_site_label_1
_geom_angle_atom_site_label_2
_geom_angle_atom_site_label_3
_geom_angle
_geom_angle_site_symmetry_1
_geom_angle_site_symmetry_3
N1 C1 C2 122.52(16) . .
N1 C1 H1 118.7 . .
C2 C1 H1 118.7 . .
C1 C2 C3 118.97(16) . .
C1 C2 H2 120.5 . .
C3 C2 H2 120.5 . .
C4 C3 C2 118.38(16) . .
C4 C3 C6 118.56(15) . .
C2 C3 C6 122.87(15) . .
C5 C4 C3 119.13(17) . .
C5 C4 H4 120.4 . .
C3 C4 H4 120.4 . .
N1 C5 C4 122.44(17) . .
N1 C5 H5 118.8 . .
C4 C5 H5 118.8 . .
O1 C6 C7 120.74(16) . .
O1 C6 C3 119.92(16) . .
C7 C6 C3 119.30(15) . .
C8 C7 C11 119.12(15) . .
C8 C7 C6 119.09(15) . .
C11 C7 C6 121.79(15) . .
C9 C8 C7 118.51(16) . .
C9 C8 H8 120.7 . .
C7 C8 H8 120.7 . .
N2 C9 C8 122.44(16) . .
N2 C9 H9 118.8 . .
C8 C9 H9 118.8 . .
N2 C10 C11 122.33(16) . .
N2 C10 H10 118.8 . .
C11 C10 H10 118.8 . .
C10 C11 C7 118.70(16) . .
C10 C11 H11 120.7 . .
C7 C11 H11 120.7 . .
C1 N1 C5 118.55(16) . .
C1 N1 Ag1 123.93(12) . .
C5 N1 Ag1 117.25(13) . .
C10 N2 C9 118.69(15) . .
C10 N2 Ag1 118.13(12) . 8_445
C9 N2 Ag1 122.94(12) . 8_445
O14 Cl1 O11 109.87(11) . .
O14 Cl1 O13 110.03(11) . .
O11 Cl1 O13 109.46(11) . .
O14 Cl1 O12 109.59(11) . .
O11 Cl1 O12 108.90(11) . .
O13 Cl1 O12 108.97(11) . .
N1 Ag1 N2 170.12(6) . 8_546
N1 Ag1 Ag1 74.20(5) . 7_646
N2 Ag1 Ag1 111.66(4) 8_546 7_646

loop_
_geom_bond_atom_site_label_1
_geom_bond_atom_site_label_2
_geom_bond_distance
_geom_bond_site_symmetry_2
C1 N1 1.343(2) .
C1 C2 1.386(2) .
C1 H1 0.9300 .
C2 C3 1.395(2) .
C2 H2 0.9300 .
C3 C4 1.393(2) .
C3 C6 1.503(2) .
C4 C5 1.384(3) .
C4 H4 0.9300 .
C5 N1 1.344(2) .
C5 H5 0.9300 .
C6 O1 1.218(2) .
C6 C7 1.497(2) .
C7 C8 1.397(2) .
C7 C11 1.397(2) .
C8 C9 1.387(2) .
C8 H8 0.9300 .
C9 N2 1.353(2) .
C9 H9 0.9300 .
C10 N2 1.347(2) .
C10 C11 1.388(2) .
C10 H10 0.9300 .
C11 H11 0.9300 .
N1 Ag1 2.1478(17) .
N2 Ag1 2.1562(16) 8_445
O2 H2A 0.70(4) .
O11 Cl1 1.4411(17) .
O12 Cl1 1.4521(17) .
O13 Cl1 1.4467(17) .
O14 Cl1 1.4339(17) .
Ag1 N2 2.1562(16) 8_546
Ag1 Ag1 3.3695(11) 7_646
